data_7044182
loop_
_publ_author_name
'Williams, Morwen'
'Green, Adam I.'
'Fernandez-Cestau, Julio'
'Hughes, David L.'
'O'Connell, Maria Anne'
'Searcey, Mark'
'Bertrand, Beno\^it'
'Bochmann, Manfred'

_publ_section_title
;
 (C^Npz^C)AuIII complexes of acyclic carbene ligands: synthesis and
 anticancer properties
;
_journal_name_full 'Dalton Trans.'
_journal_paper_doi 10.1039/C7DT02804K
_journal_year 2017
_chemical_formula_moiety 'C43 H51 N4 AU1, Sb F6, 1.5(C7 H8)'
_chemical_formula_structural
;
Au {2,6-(4'tBu-C6H3)2-pyrazine} (C{NH-(2,6-Me2-C6H3)}-NH-adamantyl)],-
 SbF6, 1.5(toluene)'
;
_chemical_formula_sum 'C53.5 H64 Au F6 N4 Sb'
_chemical_formula_weight 1195.80
_chemical_name_systematic Complex5
_chemical_properties_physical ', Light-sensitive'
_space_group_crystal_system triclinic
_space_group_IT_number 2
_space_group_name_Hall '-P 1'
_space_group_name_H-M_alt 'P -1'
_symmetry_space_group_name_Hall '-P 1'
_symmetry_space_group_name_H-M 'P -1'
_atom_sites_solution_hydrogens geom
_atom_sites_solution_primary dual
_atom_sites_solution_secondary difmap
_audit_creation_method SHELXL-2014/7
_audit_update_record
;
2017-07-11 deposited with the CCDC.
2017-09-11 downloaded from the CCDC.
;
_cell_angle_alpha 91.594(3)
_cell_angle_beta 96.892(3)
_cell_angle_gamma 94.373(3)
_cell_formula_units_Z 2
_cell_length_a 10.7883(4)
_cell_length_b 13.0714(4)
_cell_length_c 17.9344(7)
_cell_measurement_reflns_used 5137
_cell_measurement_temperature 141(2)
_cell_measurement_theta_max 24.6570
_cell_measurement_theta_min 3.2390
_cell_volume 2501.75(16)
_computing_cell_refinement
;
CrysAlisPro, Agilent Technologies, Version 1.171.37.35 
;
_computing_data_collection
;
CrysAlisPro, Agilent Technologies, Version 1.171.37.35 
;
_computing_data_reduction
;
CrysAlisPro, Agilent Technologies, Version 1.171.37.35
;
_computing_molecular_graphics 'ORTEP (Johnson, 1976 and Farrugia, 2012)'
_computing_publication_material 'SHELXL-2014/7 (Sheldrick, 2015) and WINGX (Farrugia, 2012)'
_computing_structure_refinement 'SHELXL-2014/7 (Sheldrick, 2015)'
_computing_structure_solution 'SHELXS-97 (Sheldrick, 2008)'
_diffrn_ambient_temperature 140(1)
_diffrn_detector_area_resol_mean 16.0050
_diffrn_measured_fraction_theta_full 0.997
_diffrn_measured_fraction_theta_max 0.997
_diffrn_measurement_device_type 'Oxford Diffraction Xcalibur 3/Sapphire3 CCD'
_diffrn_measurement_method 'Thin slice \f and \w scans'
_diffrn_radiation_monochromator graphite
_diffrn_radiation_source 'Enhance (Mo) X-ray Source'
_diffrn_radiation_type Mo-K\a
_diffrn_radiation_wavelength 0.71073
_diffrn_reflns_av_R_equivalents 0.1823
_diffrn_reflns_av_unetI/netI 0.2062
_diffrn_reflns_Laue_measured_fraction_full 0.997
_diffrn_reflns_Laue_measured_fraction_max 0.997
_diffrn_reflns_limit_h_max 12
_diffrn_reflns_limit_h_min -12
_diffrn_reflns_limit_k_max 15
_diffrn_reflns_limit_k_min -15
_diffrn_reflns_limit_l_max 21
_diffrn_reflns_limit_l_min -21
_diffrn_reflns_number 34511
_diffrn_reflns_point_group_measured_fraction_full 0.997
_diffrn_reflns_point_group_measured_fraction_max 0.997
_diffrn_reflns_theta_full 24.998
_diffrn_reflns_theta_max 24.998
_diffrn_reflns_theta_min 3.532
_exptl_absorpt_coefficient_mu 3.531
_exptl_absorpt_correction_T_max 1.00000
_exptl_absorpt_correction_T_min 0.61035
_exptl_absorpt_correction_type multi-scan
_exptl_absorpt_process_details
;
 CrysAlisPro, Agilent Technologies, Version 1.171.37.35 
 Empirical absorption correction using spherical harmonics,
  implemented in SCALE3 ABSPACK scaling algorithm.
;
_exptl_crystal_colour yellow
_exptl_crystal_density_diffrn 1.587
_exptl_crystal_description 'square plate'
_exptl_crystal_F_000 1194
_exptl_crystal_recrystallization_method 'Re-crystallisation from solvent: Toluene'
_exptl_crystal_size_max 0.12
_exptl_crystal_size_mid 0.08
_exptl_crystal_size_min 0.035
_refine_diff_density_max 2.371
_refine_diff_density_min -1.800
_refine_diff_density_rms 0.211
_refine_ls_extinction_method none
_refine_ls_goodness_of_fit_ref 0.934
_refine_ls_hydrogen_treatment mixed
_refine_ls_matrix_type full
_refine_ls_number_parameters 585
_refine_ls_number_reflns 8786
_refine_ls_number_restraints 0
_refine_ls_restrained_S_all 0.934
_refine_ls_R_factor_all 0.1353
_refine_ls_R_factor_gt 0.0789
_refine_ls_shift/su_max 0.001
_refine_ls_shift/su_mean 0.000
_refine_ls_structure_factor_coef Fsqd
_refine_ls_weighting_details 'w=1/[\s^2^(Fo^2^)+(0.0223P)^2^] where P=(Fo^2^+2Fc^2^)/3'
_refine_ls_weighting_scheme calc
_refine_ls_wR_factor_gt 0.1282
_refine_ls_wR_factor_ref 0.1494
_reflns_Friedel_coverage 0.000
_reflns_number_gt 5286
_reflns_number_total 8786
_reflns_threshold_expression 'I > 2\s(I)'
_cod_data_source_file c7dt02804k2.cif
_cod_data_source_block shelx
_cod_original_formula_sum 'C53.50 H64 Au F6 N4 Sb'
_cod_database_code 7044182
_shelx_shelxl_version_number 2014/7
_shelx_space_group_comment
;
The symmetry employed for this shelxl refinement is uniquely defined
by the following loop, which should always be used as a source of
symmetry information in preference to the above space-group names.
They are only intended as comments.
;

loop_
_space_group_symop_operation_xyz
'x, y, z'
'-x, -y, -z'

loop_
_atom_site_label
_atom_site_type_symbol
_atom_site_fract_x
_atom_site_fract_y
_atom_site_fract_z
_atom_site_U_iso_or_equiv
_atom_site_adp_type
_atom_site_occupancy
_atom_site_site_symmetry_order
_atom_site_calc_flag
_atom_site_refinement_flags_posn
_atom_site_refinement_flags_adp
_atom_site_refinement_flags_occupancy
_atom_site_disorder_assembly
_atom_site_disorder_group
Au Au 0.45080(4) 0.38284(4) 0.62754(3) 0.02390(15) Uani 1 1 d . . . . .
N1 N 0.5915(8) 0.4301(8) 0.5697(6) 0.031(3) Uani 1 1 d . . . . .
C2 C 0.6708(10) 0.5123(9) 0.5992(7) 0.027(3) Uiso 1 1 d . . . . .
C3 C 0.7623(10) 0.5468(8) 0.5527(7) 0.024(3) Uani 1 1 d . . . . .
H3 H 0.8191 0.6022 0.5694 0.028 Uiso 1 1 calc R U . . .
N4 N 0.7688(9) 0.5012(8) 0.4850(5) 0.029(3) Uani 1 1 d . . . . .
C5 C 0.6858(10) 0.4247(9) 0.4597(7) 0.028(3) Uiso 1 1 d . . . . .
H5 H 0.6878 0.3976 0.4114 0.033 Uiso 1 1 calc R U . . .
C6 C 0.5953(10) 0.3827(9) 0.5019(7) 0.026(3) Uiso 1 1 d . . . . .
C21 C 0.6415(10) 0.5488(10) 0.6715(7) 0.030(3) Uani 1 1 d . . . . .
C22 C 0.5347(10) 0.5052(8) 0.6993(6) 0.023(3) Uani 1 1 d . . . . .
C23 C 0.5091(10) 0.5417(9) 0.7678(6) 0.028(3) Uani 1 1 d . . . . .
H23 H 0.4417 0.5099 0.7884 0.034 Uiso 1 1 calc R U . . .
C24 C 0.5778(11) 0.6230(10) 0.8079(7) 0.031(3) Uani 1 1 d . . . . .
C25 C 0.6812(11) 0.6626(9) 0.7796(8) 0.037(3) Uani 1 1 d . . . . .
H25 H 0.7324 0.7145 0.8069 0.045 Uiso 1 1 calc R U . . .
C26 C 0.7132(10) 0.6283(10) 0.7112(8) 0.040(4) Uani 1 1 d . . . . .
H26 H 0.7828 0.6590 0.6922 0.047 Uiso 1 1 calc R U . . .
C27 C 0.5413(12) 0.6645(10) 0.8831(7) 0.039(3) Uani 1 1 d . . . . .
C28 C 0.418(2) 0.608(2) 0.9055(13) 0.076(10) Uani 0.656(18) 1 d . . P A 1
H28A H 0.4283 0.5360 0.9088 0.115 Uiso 0.656(18) 1 calc R U P A 1
H28B H 0.4019 0.6354 0.9532 0.115 Uiso 0.656(18) 1 calc R U P A 1
H28C H 0.3494 0.6187 0.8680 0.115 Uiso 0.656(18) 1 calc R U P A 1
C29 C 0.528(3) 0.7766(17) 0.8776(13) 0.076(10) Uani 0.656(18) 1 d . . P A 1
H29A H 0.5055 0.8034 0.9240 0.114 Uiso 0.656(18) 1 calc R U P A 1
H29B H 0.6063 0.8107 0.8679 0.114 Uiso 0.656(18) 1 calc R U P A 1
H29C H 0.4642 0.7880 0.8374 0.114 Uiso 0.656(18) 1 calc R U P A 1
C30 C 0.643(2) 0.645(2) 0.9487(12) 0.073(9) Uani 0.656(18) 1 d . . P A 1
H30A H 0.6505 0.5722 0.9518 0.110 Uiso 0.656(18) 1 calc R U P A 1
H30B H 0.7215 0.6786 0.9399 0.110 Uiso 0.656(18) 1 calc R U P A 1
H30C H 0.6190 0.6710 0.9950 0.110 Uiso 0.656(18) 1 calc R U P A 1
C28A C 0.642(3) 0.745(3) 0.9254(18) 0.021(9) Uiso 0.344(18) 1 d . . P A 2
H28D H 0.6552 0.8018 0.8940 0.032 Uiso 0.344(18) 1 calc R U P A 2
H28E H 0.6128 0.7685 0.9709 0.032 Uiso 0.344(18) 1 calc R U P A 2
H28F H 0.7188 0.7133 0.9374 0.032 Uiso 0.344(18) 1 calc R U P A 2
C29A C 0.425(3) 0.721(3) 0.865(2) 0.038(11) Uiso 0.344(18) 1 d . . P A 2
H29D H 0.4418 0.7753 0.8316 0.058 Uiso 0.344(18) 1 calc R U P A 2
H29E H 0.3583 0.6740 0.8407 0.058 Uiso 0.344(18) 1 calc R U P A 2
H29F H 0.4005 0.7493 0.9102 0.058 Uiso 0.344(18) 1 calc R U P A 2
C30A C 0.525(3) 0.581(3) 0.9327(18) 0.023(9) Uiso 0.344(18) 1 d . . P A 2
H30D H 0.6021 0.5488 0.9421 0.035 Uiso 0.344(18) 1 calc R U P A 2
H30E H 0.5023 0.6074 0.9793 0.035 Uiso 0.344(18) 1 calc R U P A 2
H30F H 0.4601 0.5321 0.9098 0.035 Uiso 0.344(18) 1 calc R U P A 2
C61 C 0.5002(10) 0.2970(9) 0.4829(6) 0.021(3) Uiso 1 1 d . . . . .
C62 C 0.4177(10) 0.2758(8) 0.5372(6) 0.020(3) Uani 1 1 d . . . . .
C63 C 0.3346(10) 0.1913(9) 0.5257(7) 0.030(3) Uani 1 1 d . . . . .
H63 H 0.2794 0.1773 0.5608 0.036 Uiso 1 1 calc R U . . .
C64 C 0.3298(11) 0.1252(9) 0.4629(7) 0.027(3) Uani 1 1 d . . . . .
C65 C 0.4050(12) 0.1507(10) 0.4092(7) 0.036(3) Uani 1 1 d . . . . .
H65 H 0.3996 0.1100 0.3654 0.043 Uiso 1 1 calc R U . . .
C66 C 0.4894(11) 0.2370(10) 0.4193(7) 0.036(3) Uani 1 1 d . . . . .
H66 H 0.5393 0.2538 0.3819 0.043 Uiso 1 1 calc R U . . .
C67 C 0.2445(10) 0.0149(11) 0.4517(7) 0.042(4) Uani 1 1 d . . . . .
C68 C 0.3352(12) -0.0674(10) 0.4574(9) 0.072(6) Uani 1 1 d . . . . .
H68A H 0.3867 -0.0599 0.5050 0.108 Uiso 1 1 calc R U . . .
H68B H 0.2895 -0.1337 0.4531 0.108 Uiso 1 1 calc R U . . .
H68C H 0.3871 -0.0610 0.4176 0.108 Uiso 1 1 calc R U . . .
C69 C 0.1749(14) 0.0030(11) 0.5214(9) 0.071(5) Uani 1 1 d . . . . .
H69A H 0.2347 0.0043 0.5657 0.107 Uiso 1 1 calc R U . . .
H69B H 0.1221 0.0584 0.5249 0.107 Uiso 1 1 calc R U . . .
H69C H 0.1246 -0.0612 0.5172 0.107 Uiso 1 1 calc R U . . .
C70 C 0.1582(13) 0.0135(12) 0.3812(9) 0.087(7) Uani 1 1 d . . . . .
H70A H 0.1046 0.0686 0.3832 0.131 Uiso 1 1 calc R U . . .
H70B H 0.2057 0.0219 0.3396 0.131 Uiso 1 1 calc R U . . .
H70C H 0.1082 -0.0508 0.3751 0.131 Uiso 1 1 calc R U . . .
C7 C 0.2997(9) 0.3372(9) 0.6794(7) 0.025(3) Uani 1 1 d . . . . .
N7 N 0.2929(8) 0.2656(6) 0.7269(5) 0.021(2) Uani 1 1 d . . . . .
H7 H 0.2183 0.2503 0.7376 0.03(3) Uiso 1 1 calc R . . . .
C71 C 0.3884(10) 0.2042(9) 0.7668(6) 0.024(3) Uani 1 1 d . . . . .
C72 C 0.3194(10) 0.1011(9) 0.7805(7) 0.035(3) Uani 1 1 d . . . . .
H72A H 0.2884 0.0657 0.7329 0.041 Uiso 1 1 calc R U . . .
H72B H 0.2486 0.1120 0.8075 0.041 Uiso 1 1 calc R U . . .
C73 C 0.4130(11) 0.0349(9) 0.8277(8) 0.038(4) Uani 1 1 d . . . . .
H73 H 0.3703 -0.0315 0.8372 0.045 Uiso 1 1 calc R U . . .
C74 C 0.5206(12) 0.0180(11) 0.7827(8) 0.057(4) Uani 1 1 d . . . . .
H74A H 0.4884 -0.0151 0.7345 0.068 Uiso 1 1 calc R U . . .
H74B H 0.5771 -0.0267 0.8094 0.068 Uiso 1 1 calc R U . . .
C75 C 0.5916(12) 0.1210(11) 0.7707(8) 0.050(4) Uani 1 1 d . . . . .
H75 H 0.6620 0.1094 0.7425 0.059 Uiso 1 1 calc R U . . .
C76 C 0.4950(11) 0.1844(11) 0.7225(7) 0.048(4) Uani 1 1 d . . . . .
H76A H 0.5361 0.2491 0.7100 0.057 Uiso 1 1 calc R U . . .
H76B H 0.4631 0.1464 0.6761 0.057 Uiso 1 1 calc R U . . .
C77 C 0.4389(11) 0.2583(9) 0.8410(6) 0.029(3) Uani 1 1 d . . . . .
H77A H 0.3701 0.2710 0.8693 0.035 Uiso 1 1 calc R U . . .
H77B H 0.4814 0.3241 0.8319 0.035 Uiso 1 1 calc R U . . .
C78 C 0.5307(11) 0.1930(10) 0.8868(7) 0.038(3) Uani 1 1 d . . . . .
H78 H 0.5621 0.2289 0.9348 0.046 Uiso 1 1 calc R U . . .
C79 C 0.4601(10) 0.0915(10) 0.9015(7) 0.039(4) Uani 1 1 d . . . . .
H79A H 0.5152 0.0498 0.9321 0.046 Uiso 1 1 calc R U . . .
H79B H 0.3899 0.1045 0.9285 0.046 Uiso 1 1 calc R U . . .
C80 C 0.6390(11) 0.1754(11) 0.8434(8) 0.049(4) Uani 1 1 d . . . . .
H80A H 0.6826 0.2407 0.8343 0.059 Uiso 1 1 calc R U . . .
H80B H 0.6977 0.1347 0.8723 0.059 Uiso 1 1 calc R U . . .
N8 N 0.1981(8) 0.3846(7) 0.6555(5) 0.021(2) Uani 1 1 d . . . . .
H8 H 0.2064 0.4300 0.6223 0.04(4) Uiso 1 1 calc R . . . .
C81 C 0.0747(10) 0.3673(9) 0.6796(7) 0.024(3) Uani 1 1 d . . . . .
C82 C 0.0536(10) 0.3997(9) 0.7513(7) 0.029(3) Uani 1 1 d . . . . .
C83 C -0.0696(11) 0.3881(9) 0.7689(7) 0.033(3) Uani 1 1 d . . . . .
H83 H -0.0865 0.4084 0.8165 0.040 Uiso 1 1 calc R U . . .
C84 C -0.1661(11) 0.3470(9) 0.7169(8) 0.037(4) Uani 1 1 d . . . . .
H84 H -0.2474 0.3408 0.7294 0.044 Uiso 1 1 calc R U . . .
C85 C -0.1432(11) 0.3158(9) 0.6479(7) 0.031(3) Uani 1 1 d . . . . .
H85 H -0.2094 0.2867 0.6140 0.037 Uiso 1 1 calc R U . . .
C86 C -0.0215(10) 0.3259(8) 0.6252(7) 0.023(3) Uani 1 1 d . . . . .
C821 C 0.1581(10) 0.4509(10) 0.8083(6) 0.035(3) Uani 1 1 d . . . . .
H82A H 0.2133 0.4006 0.8267 0.052 Uiso 1 1 calc R U . . .
H82B H 0.1223 0.4807 0.8495 0.052 Uiso 1 1 calc R U . . .
H82C H 0.2044 0.5037 0.7845 0.052 Uiso 1 1 calc R U . . .
C861 C -0.0001(11) 0.2967(10) 0.5477(7) 0.047(4) Uani 1 1 d . . . . .
H86A H 0.0107 0.3575 0.5196 0.070 Uiso 1 1 calc R U . . .
H86B H -0.0710 0.2539 0.5240 0.070 Uiso 1 1 calc R U . . .
H86C H 0.0737 0.2599 0.5493 0.070 Uiso 1 1 calc R U . . .
Sb Sb 0.87479(10) 0.26049(9) 0.30730(7) 0.0601(4) Uani 1 1 d . . . . .
F1 F 0.9565(19) 0.3028(15) 0.2325(12) 0.089(7) Uiso 0.55 1 d . . P . .
F2 F 0.8094(9) 0.2270(7) 0.3975(5) 0.089(3) Uani 1 1 d . . . . .
F3 F 1.0276(12) 0.2427(12) 0.3643(9) 0.084(5) Uani 0.65 1 d . . P . .
F4 F 1.018(3) 0.199(2) 0.2947(18) 0.092(10) Uiso 0.35 1 d . . P . .
F5 F 0.8670(19) 0.1133(16) 0.2934(12) 0.089(7) Uiso 0.5 1 d . . P . .
F6A F 0.896(3) 0.301(2) 0.2062(16) 0.089(9) Uiso 0.4 1 d . . P . .
F6B F 0.799(2) 0.1496(17) 0.2590(12) 0.086(6) Uiso 0.5 1 d . . P . .
F7 F 0.739(6) 0.200(6) 0.238(4) 0.08(2) Uiso 0.15 1 d . . P . .
F8 F 0.705(3) 0.272(3) 0.2667(19) 0.121(11) Uiso 0.4 1 d . . P . .
F9A F 0.8885(19) 0.3956(16) 0.3432(11) 0.087(7) Uiso 0.5 1 d . . P . .
F9B F 0.7425(15) 0.3429(14) 0.2930(9) 0.080(5) Uiso 0.6 1 d . . P . .
F10 F 0.970(2) 0.3831(18) 0.3579(13) 0.076(7) Uiso 0.4 1 d . . P . .
C101 C 0.018(4) 0.624(3) 0.945(2) 0.095(13) Uiso 0.5 1 d . . P . .
C102 C 0.109(3) 0.647(3) 0.974(2) 0.076(10) Uiso 0.55 1 d . . P . .
C103 C 0.146(2) 0.596(2) 1.0183(16) 0.077(8) Uiso 0.65 1 d . . P . .
C104 C 0.087(3) 0.511(2) 1.0339(17) 0.084(8) Uiso 0.75 1 d . . P . .
C105 C 0.003(5) 0.539(4) 0.968(3) 0.088(14) Uiso 0.45 1 d . . P . .
C106 C -0.088(3) 0.553(3) 0.9356(19) 0.085(10) Uiso 0.6 1 d . . P . .
C91 C 0.1202(12) 0.0272(13) 0.9382(9) 0.050(4) Uani 1 1 d . . . . .
C92 C 0.0633(13) -0.0251(11) 0.8737(9) 0.052(4) Uani 1 1 d . . . . .
H92 H 0.0700 -0.0954 0.8690 0.063 Uiso 1 1 calc R U . . .
C93 C -0.0017(13) 0.0216(14) 0.8171(9) 0.066(5) Uani 1 1 d . . . . .
H93 H -0.0361 -0.0165 0.7739 0.079 Uiso 1 1 calc R U . . .
C94 C -0.0172(12) 0.1235(13) 0.8225(9) 0.054(5) Uani 1 1 d . . . . .
H94 H -0.0618 0.1557 0.7835 0.065 Uiso 1 1 calc R U . . .
C95 C 0.0332(14) 0.1776(13) 0.8858(9) 0.062(5) Uani 1 1 d . . . . .
H95 H 0.0207 0.2469 0.8909 0.075 Uiso 1 1 calc R U . . .
C96 C 0.1035(11) 0.1309(14) 0.9433(8) 0.056(5) Uani 1 1 d . . . . .
H96 H 0.1397 0.1697 0.9857 0.068 Uiso 1 1 calc R U . . .
C97 C 0.1929(13) -0.0258(13) 0.9987(10) 0.094(7) Uani 1 1 d . . . . .
H97A H 0.1800 -0.0987 0.9891 0.140 Uiso 1 1 calc R U . . .
H97B H 0.1654 -0.0086 1.0461 0.140 Uiso 1 1 calc R U . . .
H97C H 0.2803 -0.0045 1.0001 0.140 Uiso 1 1 calc R U . . .

loop_
_atom_site_aniso_label
_atom_site_aniso_U_11
_atom_site_aniso_U_22
_atom_site_aniso_U_33
_atom_site_aniso_U_23
_atom_site_aniso_U_13
_atom_site_aniso_U_12
Au 0.0216(3) 0.0228(3) 0.0288(3) 0.0022(2) 0.00954(19) 0.00064(19)
N1 0.021(5) 0.037(7) 0.043(7) 0.025(5) 0.013(5) 0.018(5)
C3 0.024(6) 0.008(6) 0.042(8) 0.009(5) 0.016(6) -0.004(5)
N4 0.039(6) 0.040(7) 0.011(6) -0.007(5) 0.012(5) 0.015(5)
C21 0.009(6) 0.058(10) 0.024(8) 0.011(6) 0.001(5) 0.007(6)
C22 0.020(6) 0.021(7) 0.027(7) -0.001(5) -0.010(5) 0.013(5)
C23 0.030(7) 0.033(8) 0.024(8) 0.005(6) 0.009(6) -0.001(6)
C24 0.032(7) 0.033(8) 0.027(8) -0.006(6) 0.008(6) -0.004(6)
C25 0.040(8) 0.014(7) 0.052(10) -0.015(6) -0.011(7) -0.005(6)
C26 0.007(6) 0.050(10) 0.061(10) -0.003(8) 0.008(6) -0.002(6)
C27 0.058(9) 0.033(9) 0.022(8) -0.013(6) 0.001(7) -0.002(7)
C28 0.08(2) 0.10(2) 0.051(18) -0.029(16) 0.054(15) -0.030(16)
C29 0.15(3) 0.038(16) 0.037(16) 0.000(12) 0.026(17) -0.013(17)
C30 0.067(18) 0.11(3) 0.035(16) 0.013(15) -0.007(13) 0.001(16)
C62 0.023(6) 0.020(7) 0.017(7) 0.008(5) 0.005(5) 0.006(5)
C63 0.014(6) 0.029(8) 0.051(9) 0.005(6) 0.007(6) 0.013(6)
C64 0.039(8) 0.012(7) 0.031(8) -0.005(6) -0.001(6) 0.009(6)
C65 0.055(9) 0.029(8) 0.028(8) -0.005(6) 0.013(7) 0.020(7)
C66 0.041(8) 0.052(10) 0.019(8) 0.017(6) 0.012(6) 0.014(7)
C67 0.015(7) 0.084(12) 0.035(9) 0.038(8) 0.010(6) 0.028(7)
C68 0.040(9) 0.031(9) 0.136(17) -0.023(10) -0.024(10) 0.013(7)
C69 0.083(12) 0.040(10) 0.087(14) -0.020(9) 0.024(10) -0.034(9)
C70 0.064(11) 0.070(13) 0.109(16) -0.005(11) -0.066(11) 0.011(9)
C7 0.013(6) 0.022(7) 0.044(9) 0.011(6) 0.010(5) 0.004(5)
N7 0.010(5) 0.015(5) 0.037(7) -0.004(5) 0.006(4) -0.003(4)
C71 0.027(7) 0.020(7) 0.025(7) -0.003(5) 0.004(5) 0.010(5)
C72 0.024(7) 0.041(9) 0.041(9) -0.004(7) 0.015(6) 0.002(6)
C73 0.037(8) 0.020(7) 0.060(10) 0.025(7) 0.013(7) 0.010(6)
C74 0.059(10) 0.047(10) 0.071(12) 0.015(9) 0.019(9) 0.030(8)
C75 0.035(8) 0.056(11) 0.064(12) 0.033(9) 0.016(8) 0.021(7)
C76 0.042(9) 0.066(11) 0.041(9) 0.020(8) 0.008(7) 0.028(8)
C77 0.042(8) 0.022(7) 0.023(7) 0.017(6) 0.000(6) -0.003(6)
C78 0.035(8) 0.047(9) 0.032(8) 0.016(7) -0.005(6) 0.007(7)
C79 0.019(7) 0.057(10) 0.046(9) 0.034(8) 0.015(6) 0.016(6)
C80 0.032(8) 0.072(12) 0.045(10) 0.030(8) 0.001(7) 0.005(7)
N8 0.028(6) 0.014(5) 0.020(6) 0.001(5) 0.005(4) -0.005(4)
C81 0.020(6) 0.024(7) 0.030(8) 0.007(6) 0.010(5) 0.001(5)
C82 0.025(7) 0.039(8) 0.025(8) 0.007(6) 0.012(6) 0.001(6)
C83 0.040(8) 0.035(8) 0.031(8) 0.018(6) 0.016(6) 0.019(7)
C84 0.025(7) 0.016(7) 0.075(11) 0.026(7) 0.020(7) 0.009(6)
C85 0.031(7) 0.024(8) 0.040(9) 0.017(6) 0.013(6) 0.002(6)
C86 0.017(6) 0.018(7) 0.037(8) 0.004(6) 0.008(5) -0.002(5)
C821 0.037(8) 0.050(9) 0.020(7) -0.002(6) 0.016(6) 0.010(6)
C861 0.030(8) 0.059(11) 0.055(10) 0.003(8) 0.012(7) 0.012(7)
Sb 0.0507(7) 0.0632(8) 0.0669(9) 0.0019(6) 0.0020(6) 0.0165(6)
F2 0.126(9) 0.077(8) 0.064(7) 0.009(6) 0.009(6) 0.003(6)
F3 0.053(9) 0.096(13) 0.100(13) 0.045(10) -0.007(8) -0.004(8)
C91 0.035(9) 0.064(12) 0.062(12) 0.031(9) 0.030(8) 0.020(8)
C92 0.047(10) 0.040(10) 0.072(13) 0.011(9) 0.017(9) 0.002(8)
C93 0.051(10) 0.090(15) 0.058(12) 0.020(11) 0.004(8) 0.008(10)
C94 0.031(8) 0.086(14) 0.055(11) 0.018(10) 0.017(7) 0.037(9)
C95 0.070(12) 0.085(14) 0.040(11) 0.014(10) 0.021(9) 0.031(10)
C96 0.023(8) 0.102(15) 0.037(10) -0.009(9) -0.003(7) -0.016(8)
C97 0.037(10) 0.112(17) 0.134(18) 0.074(14) 0.000(10) 0.008(10)

loop_
_atom_type_symbol
_atom_type_description
_atom_type_scat_dispersion_real
_atom_type_scat_dispersion_imag
_atom_type_scat_source
C C 0.0033 0.0016 'International Tables Vol C Tables 4.2.6.8 and 6.1.1.4'
H H 0.0000 0.0000 'International Tables Vol C Tables 4.2.6.8 and 6.1.1.4'
N N 0.0061 0.0033 'International Tables Vol C Tables 4.2.6.8 and 6.1.1.4'
Au Au -2.0133 8.8022 'International Tables Vol C Tables 4.2.6.8 and 6.1.1.4'
Sb Sb -0.5866 1.5461 'International Tables Vol C Tables 4.2.6.8 and 6.1.1.4'
F F 0.0171 0.0103 'International Tables Vol C Tables 4.2.6.8 and 6.1.1.4'

loop_
_geom_angle_atom_site_label_1
_geom_angle_atom_site_label_2
_geom_angle_atom_site_label_3
_geom_angle
_geom_angle_site_symmetry_1
_geom_angle_site_symmetry_3
N1 Au C7 175.9(4) . .
N1 Au C62 80.5(4) . .
C7 Au C62 97.4(5) . .
N1 Au C22 80.5(5) . .
C7 Au C22 101.6(5) . .
C62 Au C22 161.0(4) . .
C6 N1 C2 125.1(10) . .
C6 N1 Au 117.1(8) . .
C2 N1 Au 117.6(8) . .
N1 C2 C3 114.7(11) . .
N1 C2 C21 112.6(11) . .
C3 C2 C21 132.6(12) . .
N4 C3 C2 121.6(11) . .
N4 C3 H3 119.2 . .
C2 C3 H3 119.2 . .
C5 N4 C3 119.6(10) . .
N4 C5 C6 123.2(12) . .
N4 C5 H5 118.4 . .
C6 C5 H5 118.4 . .
N1 C6 C5 115.6(11) . .
N1 C6 C61 114.7(10) . .
C5 C6 C61 129.6(11) . .
C26 C21 C22 119.7(12) . .
C26 C21 C2 121.2(11) . .
C22 C21 C2 119.0(12) . .
C23 C22 C21 117.6(11) . .
C23 C22 Au 132.1(9) . .
C21 C22 Au 110.0(9) . .
C22 C23 C24 123.7(11) . .
C22 C23 H23 118.2 . .
C24 C23 H23 118.2 . .
C25 C24 C23 116.9(12) . .
C25 C24 C27 121.4(12) . .
C23 C24 C27 121.7(11) . .
C24 C25 C26 122.1(12) . .
C24 C25 H25 118.9 . .
C26 C25 H25 118.9 . .
C21 C26 C25 119.7(12) . .
C21 C26 H26 120.1 . .
C25 C26 H26 120.1 . .
C30A C27 C29A 114(2) . .
C30A C27 C24 109.7(16) . .
C29 C27 C24 108.6(13) . .
C29A C27 C24 107.1(17) . .
C29 C27 C30 110.1(16) . .
C24 C27 C30 110.4(13) . .
C30A C27 C28A 107(2) . .
C29A C27 C28A 106(2) . .
C24 C27 C28A 113.6(15) . .
C29 C27 C28 110.5(17) . .
C24 C27 C28 113.1(12) . .
C30 C27 C28 104.1(16) . .
C27 C28 H28A 109.5 . .
C27 C28 H28B 109.5 . .
H28A C28 H28B 109.5 . .
C27 C28 H28C 109.5 . .
H28A C28 H28C 109.5 . .
H28B C28 H28C 109.5 . .
C27 C29 H29A 109.5 . .
C27 C29 H29B 109.5 . .
H29A C29 H29B 109.5 . .
C27 C29 H29C 109.5 . .
H29A C29 H29C 109.5 . .
H29B C29 H29C 109.5 . .
C27 C30 H30A 109.5 . .
C27 C30 H30B 109.5 . .
H30A C30 H30B 109.5 . .
C27 C30 H30C 109.5 . .
H30A C30 H30C 109.5 . .
H30B C30 H30C 109.5 . .
C27 C28A H28D 109.5 . .
C27 C28A H28E 109.5 . .
H28D C28A H28E 109.5 . .
C27 C28A H28F 109.5 . .
H28D C28A H28F 109.5 . .
H28E C28A H28F 109.5 . .
C27 C29A H29D 109.5 . .
C27 C29A H29E 109.5 . .
H29D C29A H29E 109.5 . .
C27 C29A H29F 109.5 . .
H29D C29A H29F 109.5 . .
H29E C29A H29F 109.5 . .
C27 C30A H30D 109.5 . .
C27 C30A H30E 109.5 . .
H30D C30A H30E 109.5 . .
C27 C30A H30F 109.5 . .
H30D C30A H30F 109.5 . .
H30E C30A H30F 109.5 . .
C66 C61 C62 119.4(11) . .
C66 C61 C6 124.7(11) . .
C62 C61 C6 115.9(10) . .
C63 C62 C61 118.4(11) . .
C63 C62 Au 130.1(9) . .
C61 C62 Au 111.4(8) . .
C62 C63 C64 122.1(11) . .
C62 C63 H63 118.9 . .
C64 C63 H63 118.9 . .
C65 C64 C63 118.2(12) . .
C65 C64 C67 117.8(11) . .
C63 C64 C67 123.9(11) . .
C64 C65 C66 120.6(12) . .
C64 C65 H65 119.7 . .
C66 C65 H65 119.7 . .
C61 C66 C65 120.9(11) . .
C61 C66 H66 119.6 . .
C65 C66 H66 119.6 . .
C70 C67 C68 115.9(13) . .
C70 C67 C69 112.5(12) . .
C68 C67 C69 104.8(12) . .
C70 C67 C64 109.7(11) . .
C68 C67 C64 106.3(10) . .
C69 C67 C64 107.0(11) . .
C67 C68 H68A 109.5 . .
C67 C68 H68B 109.5 . .
H68A C68 H68B 109.5 . .
C67 C68 H68C 109.5 . .
H68A C68 H68C 109.5 . .
H68B C68 H68C 109.5 . .
C67 C69 H69A 109.5 . .
C67 C69 H69B 109.5 . .
H69A C69 H69B 109.5 . .
C67 C69 H69C 109.5 . .
H69A C69 H69C 109.5 . .
H69B C69 H69C 109.5 . .
C67 C70 H70A 109.5 . .
C67 C70 H70B 109.5 . .
H70A C70 H70B 109.5 . .
C67 C70 H70C 109.5 . .
H70A C70 H70C 109.5 . .
H70B C70 H70C 109.5 . .
N7 C7 N8 120.0(10) . .
N7 C7 Au 126.8(8) . .
N8 C7 Au 113.1(8) . .
C7 N7 C71 132.7(9) . .
C7 N7 H7 113.7 . .
C71 N7 H7 113.7 . .
N7 C71 C76 113.7(10) . .
N7 C71 C77 109.0(9) . .
C76 C71 C77 109.8(10) . .
N7 C71 C72 105.8(9) . .
C76 C71 C72 108.5(10) . .
C77 C71 C72 110.0(10) . .
C71 C72 C73 108.5(9) . .
C71 C72 H72A 110.0 . .
C73 C72 H72A 110.0 . .
C71 C72 H72B 110.0 . .
C73 C72 H72B 110.0 . .
H72A C72 H72B 108.4 . .
C79 C73 C74 110.7(11) . .
C79 C73 C72 109.0(10) . .
C74 C73 C72 108.1(10) . .
C79 C73 H73 109.7 . .
C74 C73 H73 109.7 . .
C72 C73 H73 109.7 . .
C73 C74 C75 110.0(11) . .
C73 C74 H74A 109.7 . .
C75 C74 H74A 109.7 . .
C73 C74 H74B 109.7 . .
C75 C74 H74B 109.7 . .
H74A C74 H74B 108.2 . .
C80 C75 C74 111.2(12) . .
C80 C75 C76 111.2(12) . .
C74 C75 C76 105.7(11) . .
C80 C75 H75 109.5 . .
C74 C75 H75 109.5 . .
C76 C75 H75 109.5 . .
C71 C76 C75 109.4(10) . .
C71 C76 H76A 109.8 . .
C75 C76 H76A 109.8 . .
C71 C76 H76B 109.8 . .
C75 C76 H76B 109.8 . .
H76A C76 H76B 108.2 . .
C71 C77 C78 110.5(10) . .
C71 C77 H77A 109.5 . .
C78 C77 H77A 109.5 . .
C71 C77 H77B 109.5 . .
C78 C77 H77B 109.5 . .
H77A C77 H77B 108.1 . .
C80 C78 C79 110.9(11) . .
C80 C78 C77 109.4(10) . .
C79 C78 C77 108.1(10) . .
C80 C78 H78 109.5 . .
C79 C78 H78 109.5 . .
C77 C78 H78 109.5 . .
C73 C79 C78 109.7(10) . .
C73 C79 H79A 109.7 . .
C78 C79 H79A 109.7 . .
C73 C79 H79B 109.7 . .
C78 C79 H79B 109.7 . .
H79A C79 H79B 108.2 . .
C75 C80 C78 109.5(11) . .
C75 C80 H80A 109.8 . .
C78 C80 H80A 109.8 . .
C75 C80 H80B 109.8 . .
C78 C80 H80B 109.8 . .
H80A C80 H80B 108.2 . .
C7 N8 C81 126.7(10) . .
C7 N8 H8 116.6 . .
C81 N8 H8 116.6 . .
C82 C81 C86 122.9(10) . .
C82 C81 N8 120.4(10) . .
C86 C81 N8 116.4(10) . .
C81 C82 C83 117.5(11) . .
C81 C82 C821 122.2(10) . .
C83 C82 C821 120.3(11) . .
C84 C83 C82 121.1(12) . .
C84 C83 H83 119.5 . .
C82 C83 H83 119.5 . .
C85 C84 C83 120.3(11) . .
C85 C84 H84 119.8 . .
C83 C84 H84 119.8 . .
C84 C85 C86 122.2(12) . .
C84 C85 H85 118.9 . .
C86 C85 H85 118.9 . .
C81 C86 C85 116.0(11) . .
C81 C86 C861 122.9(10) . .
C85 C86 C861 121.1(11) . .
C82 C821 H82A 109.5 . .
C82 C821 H82B 109.5 . .
H82A C821 H82B 109.5 . .
C82 C821 H82C 109.5 . .
H82A C821 H82C 109.5 . .
H82B C821 H82C 109.5 . .
C86 C861 H86A 109.5 . .
C86 C861 H86B 109.5 . .
H86A C861 H86B 109.5 . .
C86 C861 H86C 109.5 . .
H86A C861 H86C 109.5 . .
H86B C861 H86C 109.5 . .
F6B Sb F1 95.7(9) . .
F6B Sb F4 84.1(12) . .
F1 Sb F4 63.3(11) . .
F6B Sb F9B 97.4(9) . .
F1 Sb F9B 98.6(8) . .
F4 Sb F9B 161.8(11) . .
F6B Sb F9A 155.4(10) . .
F1 Sb F9A 87.7(9) . .
F4 Sb F9A 118.7(12) . .
F9B Sb F9A 58.1(8) . .
F6B Sb F3 115.6(9) . .
F1 Sb F3 89.5(8) . .
F4 Sb F3 42.8(9) . .
F9B Sb F3 145.1(8) . .
F9A Sb F3 88.7(8) . .
F6B Sb F2 92.7(8) . .
F1 Sb F2 170.6(7) . .
F4 Sb F2 113.5(10) . .
F9B Sb F2 84.5(6) . .
F9A Sb F2 86.4(7) . .
F3 Sb F2 83.1(5) . .
F6B Sb F8 64.9(12) . .
F1 Sb F8 101.7(12) . .
F4 Sb F8 144.7(15) . .
F9B Sb F8 32.5(10) . .
F9A Sb F8 90.5(13) . .
F3 Sb F8 168.7(11) . .
F2 Sb F8 85.7(10) . .
F6B Sb F7 31(2) . .
F1 Sb F7 91(2) . .
F4 Sb F7 110(2) . .
F9B Sb F7 67(2) . .
F9A Sb F7 125(2) . .
F3 Sb F7 147(2) . .
F2 Sb F7 98(2) . .
F8 Sb F7 36(2) . .
F6B Sb F5 32.7(8) . .
F1 Sb F5 102.3(9) . .
F4 Sb F5 60.7(11) . .
F9B Sb F5 126.9(8) . .
F9A Sb F5 167.2(9) . .
F3 Sb F5 83.5(8) . .
F2 Sb F5 82.6(7) . .
F8 Sb F5 95.2(12) . .
F7 Sb F5 64(2) . .
F6B Sb F6A 82.3(11) . .
F1 Sb F6A 22.9(9) . .
F4 Sb F6A 80.3(12) . .
F9B Sb F6A 81.9(9) . .
F9A Sb F6A 92.2(10) . .
F3 Sb F6A 112.0(9) . .
F2 Sb F6A 164.8(9) . .
F8 Sb F6A 79.2(12) . .
F7 Sb F6A 70(2) . .
F5 Sb F6A 100.1(10) . .
F6B Sb F10 176.1(10) . .
F1 Sb F10 81.1(9) . .
F4 Sb F10 92.4(12) . .
F9B Sb F10 85.4(8) . .
F9A Sb F10 27.4(7) . .
F3 Sb F10 62.2(8) . .
F2 Sb F10 90.3(7) . .
F8 Sb F10 117.9(13) . .
F7 Sb F10 150(2) . .
F5 Sb F10 145.6(10) . .
F6A Sb F10 95.4(11) . .
F6A F1 Sb 91(3) . .
F4 F3 Sb 67.0(13) . .
F3 F4 Sb 70.2(14) . .
F6B F5 Sb 64.9(17) . .
F1 F6A Sb 66(3) . .
F7 F6B F5 164(5) . .
F7 F6B Sb 83(4) . .
F5 F6B Sb 82.4(19) . .
F6B F7 F8 130(7) . .
F6B F7 Sb 66(4) . .
F8 F7 Sb 72(4) . .
F9B F8 F7 139(5) . .
F9B F8 Sb 71(2) . .
F7 F8 Sb 72(4) . .
F10 F9A Sb 84(2) . .
F8 F9B Sb 77(2) . .
F9A F10 Sb 69(2) . .
C102 C101 C105 100(5) . .
C102 C101 C106 148(5) . .
C105 C101 C106 49(3) . .
C102 C101 C103 32(3) . .
C105 C101 C103 68(4) . .
C106 C101 C103 116(3) . .
C101 C102 C103 117(5) . .
C101 C102 C105 43(3) . .
C103 C102 C105 74(3) . .
C102 C103 C104 123(4) . .
C102 C103 C105 69(3) . .
C104 C103 C105 54.3(19) . .
C102 C103 C101 31(2) . .
C104 C103 C101 92(3) . .
C105 C103 C101 38.5(19) . .
C106 C104 C105 62(3) 2_567 2_567
C106 C104 C103 148(4) 2_567 .
C105 C104 C103 149(5) 2_567 .
C106 C104 C105 131(5) 2_567 .
C105 C104 C105 72(5) 2_567 .
C103 C104 C105 80(3) . .
C106 C105 C104 54(3) . 2_567
C106 C105 C101 75(4) . .
C104 C105 C101 128(5) 2_567 .
C106 C105 C104 156(5) . .
C104 C105 C104 108(5) 2_567 .
C101 C105 C104 118(5) . .
C106 C105 C105 116(6) . 2_567
C104 C105 C105 64(4) 2_567 2_567
C101 C105 C105 152(6) . 2_567
C104 C105 C105 43(3) . 2_567
C106 C105 C102 112(5) . .
C104 C105 C102 161(4) 2_567 .
C101 C105 C102 37(3) . .
C104 C105 C102 82(3) . .
C105 C105 C102 123(5) 2_567 .
C106 C105 C103 146(5) . .
C104 C105 C103 151(5) 2_567 .
C101 C105 C103 74(4) . .
C104 C105 C103 45(2) . .
C105 C105 C103 88(4) 2_567 .
C102 C105 C103 36.4(17) . .
C104 C106 C105 64(3) 2_567 .
C104 C106 C101 119(4) 2_567 .
C105 C106 C101 56(3) . .
C92 C91 C96 116.2(14) . .
C92 C91 C97 121.5(16) . .
C96 C91 C97 122.3(17) . .
C93 C92 C91 122.8(16) . .
C93 C92 H92 118.6 . .
C91 C92 H92 118.6 . .
C92 C93 C94 120.6(17) . .
C92 C93 H93 119.7 . .
C94 C93 H93 119.7 . .
C95 C94 C93 118.9(15) . .
C95 C94 H94 120.6 . .
C93 C94 H94 120.6 . .
C94 C95 C96 120.9(16) . .
C94 C95 H95 119.5 . .
C96 C95 H95 119.5 . .
C91 C96 C95 120.6(15) . .
C91 C96 H96 119.7 . .
C95 C96 H96 119.7 . .
C91 C97 H97A 109.5 . .
C91 C97 H97B 109.5 . .
H97A C97 H97B 109.5 . .
C91 C97 H97C 109.5 . .
H97A C97 H97C 109.5 . .
H97B C97 H97C 109.5 . .

loop_
_geom_bond_atom_site_label_1
_geom_bond_atom_site_label_2
_geom_bond_distance
_geom_bond_site_symmetry_2
Au N1 2.008(9) .
Au C7 2.031(11) .
Au C62 2.090(11) .
Au C22 2.103(11) .
N1 C6 1.355(14) .
N1 C2 1.374(14) .
C2 C3 1.423(14) .
C2 C21 1.447(15) .
C3 N4 1.350(13) .
C3 H3 0.9300 .
N4 C5 1.322(14) .
C5 C6 1.396(15) .
C5 H5 0.9300 .
C6 C61 1.464(15) .
C21 C26 1.375(16) .
C21 C22 1.398(15) .
C22 C23 1.372(15) .
C23 C24 1.380(15) .
C23 H23 0.9300 .
C24 C25 1.354(16) .
C24 C27 1.545(16) .
C25 C26 1.385(16) .
C25 H25 0.9300 .
C26 H26 0.9300 .
C27 C30A 1.44(3) .
C27 C29 1.49(2) .
C27 C29A 1.51(3) .
C27 C30 1.55(2) .
C27 C28A 1.56(3) .
C27 C28 1.57(2) .
C28 H28A 0.9600 .
C28 H28B 0.9600 .
C28 H28C 0.9600 .
C29 H29A 0.9600 .
C29 H29B 0.9600 .
C29 H29C 0.9600 .
C30 H30A 0.9600 .
C30 H30B 0.9600 .
C30 H30C 0.9600 .
C28A H28D 0.9600 .
C28A H28E 0.9600 .
C28A H28F 0.9600 .
C29A H29D 0.9600 .
C29A H29E 0.9600 .
C29A H29F 0.9600 .
C30A H30D 0.9600 .
C30A H30E 0.9600 .
C30A H30F 0.9600 .
C61 C66 1.354(15) .
C61 C62 1.415(14) .
C62 C63 1.363(15) .
C63 C64 1.393(15) .
C63 H63 0.9300 .
C64 C65 1.364(16) .
C64 C67 1.644(18) .
C65 C66 1.388(16) .
C65 H65 0.9300 .
C66 H66 0.9300 .
C67 C70 1.476(16) .
C67 C68 1.505(15) .
C67 C69 1.539(17) .
C68 H68A 0.9600 .
C68 H68B 0.9600 .
C68 H68C 0.9600 .
C69 H69A 0.9600 .
C69 H69B 0.9600 .
C69 H69C 0.9600 .
C70 H70A 0.9600 .
C70 H70B 0.9600 .
C70 H70C 0.9600 .
C7 N7 1.287(13) .
C7 N8 1.333(12) .
N7 C71 1.483(13) .
N7 H7 0.8600 .
C71 C76 1.508(15) .
C71 C77 1.510(15) .
C71 C72 1.530(15) .
C72 C73 1.566(15) .
C72 H72A 0.9700 .
C72 H72B 0.9700 .
C73 C79 1.511(17) .
C73 C74 1.516(16) .
C73 H73 0.9800 .
C74 C75 1.531(18) .
C74 H74A 0.9700 .
C74 H74B 0.9700 .
C75 C80 1.482(18) .
C75 C76 1.573(15) .
C75 H75 0.9800 .
C76 H76A 0.9700 .
C76 H76B 0.9700 .
C77 C78 1.536(14) .
C77 H77A 0.9700 .
C77 H77B 0.9700 .
C78 C80 1.508(16) .
C78 C79 1.524(16) .
C78 H78 0.9800 .
C79 H79A 0.9700 .
C79 H79B 0.9700 .
C80 H80A 0.9700 .
C80 H80B 0.9700 .
N8 C81 1.453(13) .
N8 H8 0.8600 .
C81 C82 1.391(15) .
C81 C86 1.402(15) .
C82 C83 1.401(14) .
C82 C821 1.528(15) .
C83 C84 1.376(16) .
C83 H83 0.9300 .
C84 C85 1.349(16) .
C84 H84 0.9300 .
C85 C86 1.418(14) .
C85 H85 0.9300 .
C86 C861 1.480(15) .
C821 H82A 0.9600 .
C821 H82B 0.9600 .
C821 H82C 0.9600 .
C861 H86A 0.9600 .
C861 H86B 0.9600 .
C861 H86C 0.9600 .
Sb F6B 1.76(2) .
Sb F1 1.77(2) .
Sb F4 1.83(3) .
Sb F9B 1.850(15) .
Sb F9A 1.85(2) .
Sb F3 1.867(13) .
Sb F2 1.890(9) .
Sb F8 1.91(3) .
Sb F7 1.91(7) .
Sb F5 1.93(2) .
Sb F6A 1.94(3) .
Sb F10 1.97(2) .
F1 F6A 0.76(3) .
F3 F4 1.35(3) .
F5 F6B 1.05(2) .
F6B F7 1.00(7) .
F7 F8 1.17(7) .
F8 F9B 1.05(3) .
F9A F10 0.91(2) .
C101 C102 1.08(4) .
C101 C105 1.21(5) .
C101 C106 1.41(5) .
C101 C103 1.86(5) .
C102 C103 1.11(4) .
C102 C105 1.75(6) .
C103 C104 1.30(3) .
C103 C105 1.80(6) .
C104 C106 1.01(4) 2_567
C104 C105 1.13(5) 2_567
C104 C105 1.48(4) .
C105 C106 1.11(5) .
C105 C104 1.13(5) 2_567
C105 C105 1.56(10) 2_567
C106 C104 1.01(4) 2_567
C91 C92 1.379(19) .
C91 C96 1.383(19) .
C91 C97 1.481(18) .
C92 C93 1.351(18) .
C92 H92 0.9300 .
C93 C94 1.36(2) .
C93 H93 0.9300 .
C94 C95 1.354(19) .
C94 H94 0.9300 .
C95 C96 1.389(18) .
C95 H95 0.9300 .
C96 H96 0.9300 .
C97 H97A 0.9600 .
C97 H97B 0.9600 .
C97 H97C 0.9600 .

loop_
_geom_hbond_atom_site_label_D
_geom_hbond_atom_site_label_H
_geom_hbond_atom_site_label_A
_geom_hbond_distance_DH
_geom_hbond_distance_HA
_geom_hbond_distance_DA
_geom_hbond_angle_DHA
_geom_hbond_site_symmetry_A
C3 H3 F10 0.93 2.48 3.19(3) 133.4 2_766
C5 H5 F9A 0.93 2.61 3.24(2) 124.9 .
C5 H5 F9B 0.93 2.38 3.29(2) 166.7 .
N8 H8 N4 0.86 2.18 3.008(13) 160.7 2_666

loop_
_geom_torsion_atom_site_label_1
_geom_torsion_atom_site_label_2
_geom_torsion_atom_site_label_3
_geom_torsion_atom_site_label_4
_geom_torsion
_geom_torsion_site_symmetry_1
_geom_torsion_site_symmetry_4
C6 N1 C2 C3 -0.3(16) . .
Au N1 C2 C3 -175.3(7) . .
C6 N1 C2 C21 178.0(10) . .
Au N1 C2 C21 2.9(12) . .
N1 C2 C3 N4 0.1(16) . .
C21 C2 C3 N4 -177.7(11) . .
C2 C3 N4 C5 2.3(16) . .
C3 N4 C5 C6 -4.7(17) . .
C2 N1 C6 C5 -1.8(16) . .
Au N1 C6 C5 173.2(8) . .
C2 N1 C6 C61 -179.7(10) . .
Au N1 C6 C61 -4.6(12) . .
N4 C5 C6 N1 4.4(17) . .
N4 C5 C6 C61 -178.1(11) . .
N1 C2 C21 C26 177.7(11) . .
C3 C2 C21 C26 -4(2) . .
N1 C2 C21 C22 -5.4(15) . .
C3 C2 C21 C22 172.4(11) . .
C26 C21 C22 C23 -2.8(17) . .
C2 C21 C22 C23 -179.7(10) . .
C26 C21 C22 Au -178.0(9) . .
C2 C21 C22 Au 5.1(13) . .
C21 C22 C23 C24 4.5(17) . .
Au C22 C23 C24 178.4(9) . .
C22 C23 C24 C25 -5.1(19) . .
C22 C23 C24 C27 177.0(11) . .
C23 C24 C25 C26 4.0(19) . .
C27 C24 C25 C26 -178.0(11) . .
C22 C21 C26 C25 2.0(18) . .
C2 C21 C26 C25 178.8(11) . .
C24 C25 C26 C21 -3(2) . .
C25 C24 C27 C30A -126.4(19) . .
C23 C24 C27 C30A 51(2) . .
C25 C24 C27 C29 56.8(19) . .
C23 C24 C27 C29 -125.4(17) . .
C25 C24 C27 C29A 110(2) . .
C23 C24 C27 C29A -72(2) . .
C25 C24 C27 C30 -64.0(19) . .
C23 C24 C27 C30 113.8(17) . .
C25 C24 C27 C28A -7(2) . .
C23 C24 C27 C28A 171.1(17) . .
C25 C24 C27 C28 179.8(16) . .
C23 C24 C27 C28 -2(2) . .
N1 C6 C61 C66 -177.7(10) . .
C5 C6 C61 C66 5(2) . .
N1 C6 C61 C62 0.2(15) . .
C5 C6 C61 C62 -177.3(11) . .
C66 C61 C62 C63 3.9(16) . .
C6 C61 C62 C63 -174.2(9) . .
C66 C61 C62 Au -178.0(8) . .
C6 C61 C62 Au 3.9(12) . .
C61 C62 C63 C64 0.8(16) . .
Au C62 C63 C64 -176.8(8) . .
C62 C63 C64 C65 -4.7(17) . .
C62 C63 C64 C67 171.8(10) . .
C63 C64 C65 C66 3.9(18) . .
C67 C64 C65 C66 -172.8(10) . .
C62 C61 C66 C65 -4.7(17) . .
C6 C61 C66 C65 173.2(11) . .
C64 C65 C66 C61 0.8(18) . .
C65 C64 C67 C70 -60.5(14) . .
C63 C64 C67 C70 123.0(13) . .
C65 C64 C67 C68 65.6(14) . .
C63 C64 C67 C68 -111.0(13) . .
C65 C64 C67 C69 177.1(11) . .
C63 C64 C67 C69 0.6(15) . .
N8 C7 N7 C71 -175.7(10) . .
Au C7 N7 C71 9.4(19) . .
C7 N7 C71 C76 -32.0(18) . .
C7 N7 C71 C77 90.8(15) . .
C7 N7 C71 C72 -151.0(12) . .
N7 C71 C72 C73 -176.1(9) . .
C76 C71 C72 C73 61.6(12) . .
C77 C71 C72 C73 -58.5(12) . .
C71 C72 C73 C79 59.6(12) . .
C71 C72 C73 C74 -60.8(13) . .
C79 C73 C74 C75 -56.3(14) . .
C72 C73 C74 C75 63.1(15) . .
C73 C74 C75 C80 57.6(14) . .
C73 C74 C75 C76 -63.2(15) . .
N7 C71 C76 C75 178.8(11) . .
C77 C71 C76 C75 56.4(14) . .
C72 C71 C76 C75 -63.8(14) . .
C80 C75 C76 C71 -57.5(15) . .
C74 C75 C76 C71 63.4(15) . .
N7 C71 C77 C78 175.6(9) . .
C76 C71 C77 C78 -59.2(13) . .
C72 C71 C77 C78 60.0(12) . .
C71 C77 C78 C80 60.4(14) . .
C71 C77 C78 C79 -60.5(13) . .
C74 C73 C79 C78 56.8(12) . .
C72 C73 C79 C78 -62.0(12) . .
C80 C78 C79 C73 -58.3(12) . .
C77 C78 C79 C73 61.7(13) . .
C74 C75 C80 C78 -58.6(14) . .
C76 C75 C80 C78 58.9(15) . .
C79 C78 C80 C75 59.1(14) . .
C77 C78 C80 C75 -60.0(14) . .
N7 C7 N8 C81 2.6(18) . .
Au C7 N8 C81 178.2(8) . .
C7 N8 C81 C82 71.1(15) . .
C7 N8 C81 C86 -114.5(13) . .
C86 C81 C82 C83 1.0(18) . .
N8 C81 C82 C83 175.0(10) . .
C86 C81 C82 C821 -176.0(11) . .
N8 C81 C82 C821 -2.0(17) . .
C81 C82 C83 C84 -0.6(17) . .
C821 C82 C83 C84 176.6(11) . .
C82 C83 C84 C85 0.8(17) . .
C83 C84 C85 C86 -1.6(18) . .
C82 C81 C86 C85 -1.7(17) . .
N8 C81 C86 C85 -175.9(9) . .
C82 C81 C86 C861 176.6(11) . .
N8 C81 C86 C861 2.4(16) . .
C84 C85 C86 C81 2.0(17) . .
C84 C85 C86 C861 -176.4(11) . .
F6B Sb F1 F6A 54(3) . .
F4 Sb F1 F6A 135(3) . .
F9B Sb F1 F6A -44(3) . .
F9A Sb F1 F6A -101(3) . .
F3 Sb F1 F6A 170(3) . .
F8 Sb F1 F6A -11(3) . .
F7 Sb F1 F6A 23(4) . .
F5 Sb F1 F6A 87(3) . .
F10 Sb F1 F6A -128(3) . .
F6B Sb F3 F4 46.7(18) . .
F1 Sb F3 F4 -49.4(17) . .
F9B Sb F3 F4 -153.7(17) . .
F9A Sb F3 F4 -137.1(17) . .
F2 Sb F3 F4 136.3(16) . .
F8 Sb F3 F4 137(6) . .
F7 Sb F3 F4 42(4) . .
F5 Sb F3 F4 53.1(16) . .
F6A Sb F3 F4 -45.3(19) . .
F10 Sb F3 F4 -129.6(18) . .
F6B Sb F4 F3 -138.7(16) . .
F1 Sb F4 F3 121.9(18) . .
F9B Sb F4 F3 125(3) . .
F9A Sb F4 F3 50.9(18) . .
F2 Sb F4 F3 -48.4(16) . .
F8 Sb F4 F3 -166.7(19) . .
F7 Sb F4 F3 -157(2) . .
F5 Sb F4 F3 -114.5(17) . .
F6A Sb F4 F3 138.1(17) . .
F10 Sb F4 F3 43.0(15) . .
Sb F5 F6B F7 -24(19) . .
F1 Sb F6B F7 -83(4) . .
F4 Sb F6B F7 -145(4) . .
F9B Sb F6B F7 17(4) . .
F9A Sb F6B F7 14(6) . .
F3 Sb F6B F7 -175(4) . .
F2 Sb F6B F7 102(4) . .
F8 Sb F6B F7 18(4) . .
F5 Sb F6B F7 173(5) . .
F6A Sb F6B F7 -64(4) . .
F1 Sb F6B F5 103.9(18) . .
F4 Sb F6B F5 41.6(19) . .
F9B Sb F6B F5 -156.7(17) . .
F9A Sb F6B F5 -159(2) . .
F3 Sb F6B F5 12(2) . .
F2 Sb F6B F5 -71.8(17) . .
F8 Sb F6B F5 -156(2) . .
F7 Sb F6B F5 -173(5) . .
F6A Sb F6B F5 122.6(19) . .
F5 F6B F7 F8 -12(26) . .
Sb F6B F7 F8 -36(8) . .
F5 F6B F7 Sb 24(19) . .
F6B F7 F8 F9B 59(13) . .
Sb F7 F8 F9B 25(7) . .
F6B F7 F8 Sb 34(8) . .
F6B Sb F9A F10 -174(2) . .
F1 Sb F9A F10 -75(2) . .
F4 Sb F9A F10 -17(3) . .
F9B Sb F9A F10 -177(3) . .
F3 Sb F9A F10 14(2) . .
F2 Sb F9A F10 98(2) . .
F8 Sb F9A F10 -177(2) . .
F7 Sb F9A F10 -165(3) . .
F5 Sb F9A F10 67(5) . .
F6A Sb F9A F10 -98(2) . .
F7 F8 F9B Sb -26(8) . .
F6B Sb F9B F8 1(2) . .
F1 Sb F9B F8 98(2) . .
F4 Sb F9B F8 95(4) . .
F9A Sb F9B F8 -180(2) . .
F3 Sb F9B F8 -160(2) . .
F2 Sb F9B F8 -91(2) . .
F7 Sb F9B F8 11(3) . .
F5 Sb F9B F8 -14(3) . .
F6A Sb F9B F8 83(2) . .
F10 Sb F9B F8 179(2) . .
C105 C101 C102 C103 -11(6) . .
C106 C101 C102 C103 0(11) . .
C106 C101 C102 C105 10(6) . .
C103 C101 C102 C105 11(6) . .
C101 C102 C103 C104 3(7) . .
C105 C102 C103 C104 -5(4) . .
C101 C102 C103 C105 7(4) . .
C105 C102 C103 C101 -7(4) . .
C105 C101 C103 C102 169(6) . .
C106 C101 C103 C102 180(6) . .
C102 C101 C103 C104 -178(5) . .
C105 C101 C103 C104 -9(3) . .
C106 C101 C103 C104 2(3) . .
C102 C101 C103 C105 -169(6) . .
C106 C101 C103 C105 11(3) . .
C102 C103 C104 C106 176(6) . 2_567
C105 C103 C104 C106 171(8) . 2_567
C101 C103 C104 C106 178(7) . 2_567
C102 C103 C104 C105 -22(10) . 2_567
C105 C103 C104 C105 -27(8) . 2_567
C101 C103 C104 C105 -20(8) . 2_567
C102 C103 C104 C105 5(4) . .
C101 C103 C104 C105 7(3) . .
C102 C101 C105 C106 173(4) . .
C103 C101 C105 C106 167(3) . .
C102 C101 C105 C104 163(5) . 2_567
C106 C101 C105 C104 -10(5) . 2_567
C103 C101 C105 C104 157(6) . 2_567
C102 C101 C105 C104 15(6) . .
C106 C101 C105 C104 -158(6) . .
C103 C101 C105 C104 9(3) . .
C102 C101 C105 C105 56(14) . 2_567
C106 C101 C105 C105 -117(14) . 2_567
C103 C101 C105 C105 50(13) . 2_567
C106 C101 C105 C102 -173(4) . .
C103 C101 C105 C102 -6(4) . .
C102 C101 C105 C103 6(4) . .
C106 C101 C105 C103 -167(3) . .
C106 C104 C105 C106 57(14) 2_567 .
C105 C104 C105 C106 36(11) 2_567 .
C103 C104 C105 C106 -130(13) . .
C106 C104 C105 C104 21(6) 2_567 2_567
C105 C104 C105 C104 0.003(6) 2_567 2_567
C103 C104 C105 C104 -166(4) . 2_567
C106 C104 C105 C101 175(5) 2_567 .
C105 C104 C105 C101 154(7) 2_567 .
C103 C104 C105 C101 -12(5) . .
C106 C104 C105 C105 21(6) 2_567 2_567
C103 C104 C105 C105 -166(4) . 2_567
C106 C104 C105 C102 -176(4) 2_567 .
C105 C104 C105 C102 163(4) 2_567 .
C103 C104 C105 C102 -3(2) . .
C106 C104 C105 C103 -173(6) 2_567 .
C105 C104 C105 C103 166(4) 2_567 .
C101 C102 C105 C106 -7(5) . .
C103 C102 C105 C106 163(5) . .
C101 C102 C105 C104 -46(14) . 2_567
C103 C102 C105 C104 125(15) . 2_567
C103 C102 C105 C101 170(6) . .
C101 C102 C105 C104 -167(5) . .
C103 C102 C105 C104 3(3) . .
C101 C102 C105 C105 -153(8) . 2_567
C103 C102 C105 C105 17(5) . 2_567
C101 C102 C105 C103 -170(6) . .
C102 C103 C105 C106 -29(8) . .
C104 C103 C105 C106 146(9) . .
C101 C103 C105 C106 -23(6) . .
C102 C103 C105 C104 -147(9) . 2_567
C104 C103 C105 C104 28(9) . 2_567
C101 C103 C105 C104 -141(10) . 2_567
C102 C103 C105 C101 -6(4) . .
C104 C103 C105 C101 169(4) . .
C102 C103 C105 C104 -175(4) . .
C101 C103 C105 C104 -169(4) . .
C102 C103 C105 C105 -166(4) . 2_567
C104 C103 C105 C105 10(3) . 2_567
C101 C103 C105 C105 -159(6) . 2_567
C104 C103 C105 C102 175(4) . .
C101 C103 C105 C102 6(4) . .
C101 C105 C106 C104 -170(5) . 2_567
C104 C105 C106 C104 -44(13) . 2_567
C105 C105 C106 C104 -17(5) 2_567 2_567
C102 C105 C106 C104 -166(4) . 2_567
C103 C105 C106 C104 -147(8) . 2_567
C104 C105 C106 C101 170(5) 2_567 .
C104 C105 C106 C101 126(13) . .
C105 C105 C106 C101 153(7) 2_567 .
C102 C105 C106 C101 5(3) . .
C103 C105 C106 C101 23(6) . .
C102 C101 C106 C104 -4(11) . 2_567
C105 C101 C106 C104 10(5) . 2_567
C103 C101 C106 C104 -4(5) . 2_567
C102 C101 C106 C105 -14(8) . .
C103 C101 C106 C105 -14(4) . .
C96 C91 C92 C93 2(2) . .
C97 C91 C92 C93 -178.8(14) . .
C91 C92 C93 C94 -2(2) . .
C92 C93 C94 C95 0(2) . .
C93 C94 C95 C96 2(2) . .
C92 C91 C96 C95 0(2) . .
C97 C91 C96 C95 -179.1(13) . .
C94 C95 C96 C91 -2(2) . .
